data_2100804
loop_
_publ_author_name
'Sasaki, S.'
'Inoue, Z.'
'Iyi, N.'
'Takekawa, S.'

_publ_section_title
;
 Electron density study of YBa~2~Cu~3~O~6+{\d~}
;
_journal_issue 4
_journal_name_full 'Acta Crystallographica Section B'
_journal_page_first 393
_journal_page_last 400
_journal_paper_doi 10.1107/S0108768192000405
_journal_volume 48
_journal_year 1992
_chemical_formula_sum 'Ba2 Cu3 O6 Y'
_chemical_formula_weight 651.8
_symmetry_cell_setting tetragonal
_symmetry_space_group_name_Hall '-P 4 2'
_symmetry_space_group_name_H-M 'P 4/m m m'
_cell_angle_alpha 90
_cell_angle_beta 90
_cell_angle_gamma 90
_cell_formula_units_Z 1
_cell_length_a 3.8600(10)
_cell_length_b 3.8600(10)
_cell_length_c 11.813(4)
_cell_volume 176.05(7)
_diffrn_radiation_type Mo
_diffrn_radiation_wavelength 0.7107
_exptl_absorpt_coefficient_mu 28.75
_exptl_crystal_density_diffrn 6.15
_exptl_crystal_F_000 287
_cod_data_source_file oh0012.cif
_cod_data_source_block oh0012a
_cod_depositor_comments
;
 Adding the _cell_length_b data item.

 Antanas Vaitkus,
 2017-01-30
;
_cod_original_formula_sum 'Ba2 Cu3 O6 Y1'
_cod_database_code 2100804

loop_
_atom_site_label
_atom_site_fract_x
_atom_site_fract_y
_atom_site_fract_z
Y .5 .5 .5
Ba .5 .5 .194390(8)
Cu(1) .0 .0 .0
Cu(2) .0 .0 .36085(2)
O(1) .0 .0 .15310(10)
O(2) .0 .5 .0
O(3) .5 .0 .37921(7)
